data_4508518
loop_
_publ_author_name
'Bala, Sukhen'
'Goswami, Arijit'
'Sengupta, Satirtha'
'Ganguly, Sumi'
'Bhattacharya, Sudeshna'
'Khanra, Sumit'
'Mondal, Raju'

_publ_section_title
;
 Metal-Directed Formation of Molecular Helix, Cage, and Grid Using an
 Asymmetric Pyridine-Pyrazole Based Bis-Chelating Ligand and Properties
;
_journal_issue 11
_journal_name_full 'Crystal Growth &amp; Design'
_journal_page_first 5068
_journal_paper_doi 10.1021/cg401236b
_journal_volume 13
_journal_year 2013
_chemical_formula_sum 'C60 H40 Cu4 N24 O4'
_chemical_formula_weight 1415.32
_chemical_name_systematic
; 
 ? 
;
_space_group_IT_number 114
_symmetry_cell_setting tetragonal
_symmetry_space_group_name_Hall 'P -4 2n'
_symmetry_space_group_name_H-M 'P -4 21 c'
_atom_sites_solution_hydrogens geom
_atom_sites_solution_primary direct
_atom_sites_solution_secondary difmap
_audit_creation_method SHELXL-97
_cell_angle_alpha 90.00
_cell_angle_beta 90.00
_cell_angle_gamma 90.00
_cell_formula_units_Z 2
_cell_length_a 12.9399(3)
_cell_length_b 12.9399(3)
_cell_length_c 16.4208(6)
_cell_measurement_reflns_used 19708
_cell_measurement_temperature 120(2)
_cell_measurement_theta_max 31.43
_cell_measurement_theta_min 2.22
_cell_volume 2749.52(13)
_computing_cell_refinement 'Bruker APEX-2'
_computing_data_collection 'Bruker APEX-2'
_computing_data_reduction 'Bruker SHELXTL'
_computing_molecular_graphics 'Bruker SHELXTL'
_computing_publication_material 'Bruker SHELXTL'
_computing_structure_refinement 'SHELXL-97 (Sheldrick, 1997)'
_computing_structure_solution 'SHELXS-97 (Sheldrick, 1990)'
_diffrn_ambient_temperature 120(2)
_diffrn_detector_area_resol_mean 8
_diffrn_measured_fraction_theta_full 0.975
_diffrn_measured_fraction_theta_max 0.975
_diffrn_measurement_device_type 'Bruker APEX-2 CCD area detector'
_diffrn_measurement_method '/w scans'
_diffrn_radiation_monochromator graphite
_diffrn_radiation_source 'fine-focus sealed tube'
_diffrn_radiation_type MoK\a
_diffrn_radiation_wavelength 0.71073
_diffrn_reflns_av_R_equivalents 0.0282
_diffrn_reflns_av_sigmaI/netI 0.0263
_diffrn_reflns_limit_h_max 19
_diffrn_reflns_limit_h_min -16
_diffrn_reflns_limit_k_max 18
_diffrn_reflns_limit_k_min -17
_diffrn_reflns_limit_l_max 24
_diffrn_reflns_limit_l_min -23
_diffrn_reflns_number 39649
_diffrn_reflns_theta_full 32.02
_diffrn_reflns_theta_max 32.02
_diffrn_reflns_theta_min 2.00
_diffrn_standards_decay_% 0
_exptl_absorpt_coefficient_mu 1.603
_exptl_absorpt_correction_T_max 1.000
_exptl_absorpt_correction_T_min 0.764602
_exptl_absorpt_correction_type multi-scan
_exptl_absorpt_process_details
;
SADABS v.2.03 (Bruker, 2001), R(int)=0.0752 before correction
;
_exptl_crystal_colour Green
_exptl_crystal_density_diffrn 1.710
_exptl_crystal_density_meas ?
_exptl_crystal_density_method 'not measured'
_exptl_crystal_description Block
_exptl_crystal_F_000 1432
_exptl_crystal_size_max 0.34
_exptl_crystal_size_mid 0.24
_exptl_crystal_size_min 0.24
_refine_diff_density_max 0.454
_refine_diff_density_min -0.214
_refine_diff_density_rms 0.065
_refine_ls_abs_structure_details 'Flack H D (1983), Acta Cryst. A39, 876-881'
_refine_ls_abs_structure_Flack 0.005(7)
_refine_ls_extinction_method none
_refine_ls_goodness_of_fit_ref 1.019
_refine_ls_hydrogen_treatment refall
_refine_ls_matrix_type full
_refine_ls_number_parameters 248
_refine_ls_number_reflns 4592
_refine_ls_number_restraints 0
_refine_ls_restrained_S_all 1.019
_refine_ls_R_factor_all 0.0304
_refine_ls_R_factor_gt 0.0261
_refine_ls_shift/su_max 0.001
_refine_ls_shift/su_mean 0.000
_refine_ls_structure_factor_coef Fsqd
_refine_ls_weighting_details 'calc w=1/[\s^2^(Fo^2^)+(0.0406P)^2^+0.0000P] where P=(Fo^2^+2Fc^2^)/3'
_refine_ls_weighting_scheme calc
_refine_ls_wR_factor_gt 0.0607
_refine_ls_wR_factor_ref 0.0623
_reflns_number_gt 4162
_reflns_number_total 4592
_reflns_threshold_expression I>2\s(I)
_cod_data_source_file cg401236b_si_003.cif
_cod_data_source_block 12sb010_0m
_cod_depositor_comments
;
The following automatic conversions were performed:

'_symmetry_cell_setting' value 'Tetragonal' changed to 'tetragonal'
according to /home/saulius/struct/CIF-dictionaries/cif_core.dic
dictionary named 'cif_core.dic' version 2.4.2 from 2011-04-26.

Automatic conversion script
Id: cif_fix_values 1891 2012-01-12 08:04:46Z andrius 

The following automatic conversions were performed:

'_exptl_crystal_density_meas' value 'not measured' was changed to '?'
- the value is perceived as not measured.

Automatic conversion script
Id: cif_fix_values 3008 2015-01-20 13:52:24Z robertas 
;
_cod_original_sg_symbol_H-M P-42(1)c
_cod_database_code 4508518

loop_
_symmetry_equiv_pos_as_xyz
'x, y, z'
'-x, -y, z'
'y, -x, -z'
'-y, x, -z'
'-x+1/2, y+1/2, -z+1/2'
'x+1/2, -y+1/2, -z+1/2'
'-y+1/2, -x+1/2, z+1/2'
'y+1/2, x+1/2, z+1/2'

loop_
_atom_site_label
_atom_site_type_symbol
_atom_site_fract_x
_atom_site_fract_y
_atom_site_fract_z
_atom_site_U_iso_or_equiv
_atom_site_adp_type
_atom_site_occupancy
_atom_site_symmetry_multiplicity
_atom_site_calc_flag
Cu1 Cu -0.058254(13) -0.156871(12) -0.086006(11) 0.01803(5) Uani 1 1 d
N2 N -0.05208(10) -0.16169(9) 0.03512(7) 0.0190(2) Uani 1 1 d
N1 N -0.20566(10) -0.24612(10) -0.05145(7) 0.0215(2) Uani 1 1 d
C5 C -0.20722(11) -0.26500(11) 0.02934(8) 0.0205(3) Uani 1 1 d
C6 C -0.12378(11) -0.21638(11) 0.07580(9) 0.0206(3) Uani 1 1 d
O1 O 0.02961(10) -0.14071(11) 0.30312(7) 0.0362(3) Uani 1 1 d
C1 C -0.28175(13) -0.28504(13) -0.09701(9) 0.0260(3) Uani 1 1 d
C7 C -0.10130(12) -0.21485(13) 0.15858(9) 0.0228(3) Uani 1 1 d
C3 C -0.36245(13) -0.36327(13) 0.01677(10) 0.0284(3) Uani 1 1 d
C2 C -0.36236(13) -0.34339(13) -0.06602(10) 0.0289(3) Uani 1 1 d
C4 C -0.28394(13) -0.32461(13) 0.06552(10) 0.0255(3) Uani 1 1 d
N3 N 0.01696(9) -0.12443(9) 0.08889(8) 0.0192(2) Uani 1 1 d
C8 C -0.01191(12) -0.15565(12) 0.16372(8) 0.0212(3) Uani 1 1 d
C9 C 0.05264(13) -0.12144(13) 0.23263(9) 0.0254(3) Uani 1 1 d
N4 N 0.13880(11) -0.06790(11) 0.20402(7) 0.0259(3) Uani 1 1 d
N5 N 0.19789(13) -0.03321(12) 0.26566(8) 0.0339(3) Uani 1 1 d
C10 C 0.27964(16) 0.01950(15) 0.25015(10) 0.0371(4) Uani 1 1 d
C11 C 0.32897(13) 0.05157(13) 0.17337(10) 0.0291(3) Uani 1 1 d
N6 N 0.29071(10) 0.02587(10) 0.09932(8) 0.0248(3) Uani 1 1 d
C12 C 0.41974(15) 0.10986(14) 0.18000(13) 0.0382(4) Uani 1 1 d
C15 C 0.34403(13) 0.05609(13) 0.03368(11) 0.0289(3) Uani 1 1 d
C14 C 0.43528(14) 0.11223(13) 0.03699(13) 0.0342(4) Uani 1 1 d
C13 C 0.47226(15) 0.14107(15) 0.11221(15) 0.0405(4) Uani 1 1 d
H7 H -0.1364(14) -0.2492(13) 0.2041(10) 0.019(4) Uiso 1 1 d
H10 H 0.3108(15) 0.0407(15) 0.2985(12) 0.029(5) Uiso 1 1 d
H4 H -0.2845(14) -0.3399(15) 0.1140(12) 0.023(4) Uiso 1 1 d
H15 H 0.3260(16) 0.0382(15) -0.0145(13) 0.034(5) Uiso 1 1 d
H2 H -0.4138(14) -0.3641(15) -0.1058(12) 0.026(5) Uiso 1 1 d
H1 H -0.2786(18) -0.2764(18) -0.1454(14) 0.048(7) Uiso 1 1 d
H3 H -0.4131(19) -0.3926(18) 0.0348(14) 0.047(7) Uiso 1 1 d
H14 H 0.4659(14) 0.1237(14) -0.0074(11) 0.024(5) Uiso 1 1 d
H13 H 0.5240(15) 0.1782(16) 0.1131(12) 0.030(5) Uiso 1 1 d
H12 H 0.4466(18) 0.1322(18) 0.2283(14) 0.047(6) Uiso 1 1 d

loop_
_atom_site_aniso_label
_atom_site_aniso_U_11
_atom_site_aniso_U_22
_atom_site_aniso_U_33
_atom_site_aniso_U_23
_atom_site_aniso_U_13
_atom_site_aniso_U_12
Cu1 0.01898(9) 0.01996(9) 0.01515(7) -0.00088(6) 0.00069(6) -0.00026(6)
N2 0.0180(5) 0.0205(6) 0.0184(5) -0.0001(4) -0.0010(4) 0.0002(6)
N1 0.0206(6) 0.0217(6) 0.0221(6) -0.0002(5) 0.0035(5) 0.0006(5)
C5 0.0189(7) 0.0187(7) 0.0240(6) 0.0023(5) 0.0014(5) 0.0013(5)
C6 0.0197(6) 0.0207(6) 0.0214(6) 0.0042(5) 0.0024(5) 0.0025(5)
O1 0.0428(7) 0.0489(8) 0.0171(5) 0.0052(5) -0.0001(5) 0.0035(6)
C1 0.0269(7) 0.0280(8) 0.0229(7) -0.0055(6) 0.0011(6) -0.0004(6)
C7 0.0231(7) 0.0275(8) 0.0179(6) 0.0050(5) 0.0022(5) 0.0015(6)
C3 0.0229(8) 0.0219(8) 0.0404(8) 0.0021(6) 0.0053(6) -0.0029(6)
C2 0.0258(8) 0.0259(8) 0.0349(8) -0.0074(6) 0.0021(6) -0.0022(6)
C4 0.0240(7) 0.0255(8) 0.0272(7) 0.0062(5) 0.0037(6) 0.0002(6)
N3 0.0221(6) 0.0208(5) 0.0148(4) 0.0004(4) -0.0008(5) 0.0020(4)
C8 0.0216(7) 0.0245(7) 0.0177(5) 0.0036(5) 0.0019(5) 0.0057(6)
C9 0.0310(8) 0.0268(7) 0.0184(6) 0.0004(5) -0.0016(6) 0.0072(6)
N4 0.0320(7) 0.0301(7) 0.0155(5) -0.0025(5) -0.0048(5) 0.0028(6)
N5 0.0405(9) 0.0400(9) 0.0212(6) -0.0044(6) -0.0081(6) 0.0000(7)
C10 0.0412(10) 0.0386(10) 0.0314(8) -0.0039(7) -0.0092(8) -0.0030(8)
C11 0.0292(8) 0.0213(7) 0.0369(8) -0.0047(6) -0.0081(6) 0.0016(6)
N6 0.0225(6) 0.0200(6) 0.0321(7) -0.0010(5) -0.0037(5) 0.0020(5)
C12 0.0345(10) 0.0297(9) 0.0505(11) -0.0070(8) -0.0142(8) -0.0030(7)
C15 0.0268(8) 0.0228(7) 0.0369(8) -0.0003(6) -0.0018(7) 0.0023(7)
C14 0.0270(8) 0.0245(8) 0.0511(10) 0.0041(7) 0.0031(8) 0.0000(7)
C13 0.0271(9) 0.0264(9) 0.0681(13) -0.0019(8) -0.0076(8) -0.0040(7)

loop_
_atom_type_symbol
_atom_type_description
_atom_type_scat_dispersion_real
_atom_type_scat_dispersion_imag
_atom_type_scat_source
C C 0.0033 0.0016 'International Tables Vol C Tables 4.2.6.8 and 6.1.1.4'
H H 0.0000 0.0000 'International Tables Vol C Tables 4.2.6.8 and 6.1.1.4'
N N 0.0061 0.0033 'International Tables Vol C Tables 4.2.6.8 and 6.1.1.4'
O O 0.0106 0.0060 'International Tables Vol C Tables 4.2.6.8 and 6.1.1.4'
Cu Cu 0.3201 1.2651 'International Tables Vol C Tables 4.2.6.8 and 6.1.1.4'

loop_
_geom_angle_atom_site_label_1
_geom_angle_atom_site_label_2
_geom_angle_atom_site_label_3
_geom_angle
_geom_angle_site_symmetry_1
_geom_angle_site_symmetry_3
N4 Cu1 N2 174.74(6) 3 .
N4 Cu1 N3 80.86(6) 3 3
N2 Cu1 N3 93.96(5) . 3
N4 Cu1 N6 91.67(6) 3 3
N2 Cu1 N6 93.36(5) . 3
N3 Cu1 N6 169.89(5) 3 3
N4 Cu1 N1 104.57(5) 3 .
N2 Cu1 N1 76.77(5) . .
N3 Cu1 N1 96.03(5) 3 .
N6 Cu1 N1 92.42(5) 3 .
C6 N2 N3 108.71(12) . .
C6 N2 Cu1 119.01(10) . .
N3 N2 Cu1 132.13(10) . .
C1 N1 C5 118.15(13) . .
C1 N1 Cu1 131.48(10) . .
C5 N1 Cu1 110.23(9) . .
N1 C5 C4 122.09(14) . .
N1 C5 C6 115.07(13) . .
C4 C5 C6 122.83(14) . .
N2 C6 C7 109.51(13) . .
N2 C6 C5 118.43(13) . .
C7 C6 C5 132.06(14) . .
N1 C1 C2 123.72(15) . .
N1 C1 H1 117.7(17) . .
C2 C1 H1 118.5(17) . .
C8 C7 C6 103.96(13) . .
C8 C7 H7 126.1(10) . .
C6 C7 H7 129.9(10) . .
C2 C3 C4 119.97(15) . .
C2 C3 H3 116.5(17) . .
C4 C3 H3 123.3(17) . .
C3 C2 C1 117.59(15) . .
C3 C2 H2 127.6(12) . .
C1 C2 H2 114.8(12) . .
C3 C4 C5 118.46(15) . .
C3 C4 H4 117.9(13) . .
C5 C4 H4 123.6(13) . .
N2 N3 C8 107.89(12) . .
N2 N3 Cu1 137.54(10) . 4
C8 N3 Cu1 113.62(10) . 4
N3 C8 C7 109.94(12) . .
N3 C8 C9 116.94(14) . .
C7 C8 C9 133.11(13) . .
O1 C9 N4 128.04(15) . .
O1 C9 C8 121.87(16) . .
N4 C9 C8 110.09(12) . .
N5 N4 C9 111.51(13) . .
N5 N4 Cu1 131.00(12) . 4
C9 N4 Cu1 117.47(10) . 4
C10 N5 N4 119.74(15) . .
N5 C10 C11 132.56(16) . .
N5 C10 H10 110.1(12) . .
C11 C10 H10 117.3(12) . .
N6 C11 C12 120.58(17) . .
N6 C11 C10 122.75(15) . .
C12 C11 C10 116.67(15) . .
C15 N6 C11 117.58(14) . .
C15 N6 Cu1 120.21(11) . 4
C11 N6 Cu1 122.21(11) . 4
C13 C12 C11 120.90(17) . .
C13 C12 H12 115.2(14) . .
C11 C12 H12 123.8(14) . .
N6 C15 C14 124.07(17) . .
N6 C15 H15 121.6(14) . .
C14 C15 H15 114.2(14) . .
C13 C14 C15 118.24(18) . .
C13 C14 H14 124.4(13) . .
C15 C14 H14 117.3(13) . .
C12 C13 C14 118.58(17) . .
C12 C13 H13 124.2(14) . .
C14 C13 H13 117.2(14) . .

loop_
_geom_bond_atom_site_label_1
_geom_bond_atom_site_label_2
_geom_bond_distance
_geom_bond_site_symmetry_2
Cu1 N4 1.9559(13) 3
Cu1 N2 1.9917(12) .
Cu1 N3 2.0033(11) 3
Cu1 N6 2.0572(13) 3
Cu1 N1 2.3009(12) .
N2 C6 1.3445(19) .
N2 N3 1.3454(17) .
N1 C1 1.335(2) .
N1 C5 1.3490(18) .
C5 C4 1.390(2) .
C5 C6 1.464(2) .
C6 C7 1.390(2) .
O1 C9 1.2209(19) .
C1 C2 1.385(2) .
C1 H1 0.80(2) .
C7 C8 1.390(2) .
C7 H7 0.981(17) .
C3 C2 1.384(2) .
C3 C4 1.387(2) .
C3 H3 0.81(2) .
C2 H2 0.971(19) .
C4 H4 0.820(19) .
N3 C8 1.3462(17) .
N3 Cu1 2.0033(11) 4
C8 C9 1.475(2) .
C9 N4 1.394(2) .
N4 N5 1.3456(18) .
N4 Cu1 1.9559(13) 4
N5 C10 1.284(3) .
C10 C11 1.473(2) .
C10 H10 0.93(2) .
C11 N6 1.354(2) .
C11 C12 1.400(2) .
N6 C15 1.338(2) .
N6 Cu1 2.0572(13) 4
C12 C13 1.365(3) .
C12 H12 0.91(2) .
C15 C14 1.387(2) .
C15 H15 0.86(2) .
C14 C13 1.376(3) .
C14 H14 0.842(18) .
C13 H13 0.82(2) .
